data_1507151
loop_
_publ_author_name
'Gu, Xingxian'
'Luhman, Wade A.'
'Yagodkin, Elisey'
'Holmes, Russell J.'
'Douglas, Christopher J.'

_publ_section_title
;
 Diarylindenotetracenes via a Selective Cross-Coupling/C-H
 Functionalization: Electron Donors for Organic Photovoltaic Cells.
;
_journal_issue 6
_journal_name_full 'Organic letters'
_journal_page_first 1390
_journal_page_last 1393
_journal_paper_doi 10.1021/ol300098p
_journal_volume 14
_journal_year 2012
_chemical_formula_sum 'C36 H22'
_chemical_formula_weight 454.54
_chemical_name_systematic
; 
 ? 
;
_space_group_IT_number 15
_symmetry_cell_setting monoclinic
_symmetry_space_group_name_Hall '-C 2yc'
_symmetry_space_group_name_H-M 'C 1 2/c 1'
_atom_sites_solution_hydrogens geom
_atom_sites_solution_primary direct
_atom_sites_solution_secondary difmap
_audit_creation_method SHELXL-97
_cell_angle_alpha 90.00
_cell_angle_beta 113.694(3)
_cell_angle_gamma 90.00
_cell_formula_units_Z 4
_cell_length_a 15.866(4)
_cell_length_b 19.443(4)
_cell_length_c 8.0117(18)
_cell_measurement_reflns_used 2502
_cell_measurement_temperature 273(2)
_cell_measurement_theta_max 25.01
_cell_measurement_theta_min 2.76
_cell_volume 2263.1(9)
_computing_cell_refinement 'Bruker SMART'
_computing_data_collection 'Bruker SMART'
_computing_data_reduction 'Bruker SAINT'
_computing_molecular_graphics 'Bruker SHELXTL'
_computing_publication_material 'Bruker SHELXTL'
_computing_structure_refinement 'SHELXL-97 (Sheldrick, 1997)'
_computing_structure_solution 'SHELXS-97 (Sheldrick, 1990)'
_diffrn_ambient_temperature 273(2)
_diffrn_measured_fraction_theta_full 0.999
_diffrn_measured_fraction_theta_max 0.999
_diffrn_measurement_device_type 'CCD area detector'
_diffrn_measurement_method 'phi and omega scans'
_diffrn_radiation_monochromator graphite
_diffrn_radiation_source 'fine-focus sealed tube'
_diffrn_radiation_type MoK\a
_diffrn_radiation_wavelength 0.71073
_diffrn_reflns_av_R_equivalents 0.0422
_diffrn_reflns_av_sigmaI/netI 0.0291
_diffrn_reflns_limit_h_max 18
_diffrn_reflns_limit_h_min -18
_diffrn_reflns_limit_k_max 23
_diffrn_reflns_limit_k_min -23
_diffrn_reflns_limit_l_max 9
_diffrn_reflns_limit_l_min -9
_diffrn_reflns_number 11191
_diffrn_reflns_theta_full 25.08
_diffrn_reflns_theta_max 25.08
_diffrn_reflns_theta_min 1.75
_exptl_absorpt_coefficient_mu 0.076
_exptl_absorpt_correction_type none
_exptl_crystal_density_diffrn 1.334
_exptl_crystal_density_meas 0
_exptl_crystal_density_method 'not measured'
_exptl_crystal_F_000 952
_refine_diff_density_max 0.234
_refine_diff_density_min -0.254
_refine_diff_density_rms 0.043
_refine_ls_extinction_method none
_refine_ls_goodness_of_fit_ref 1.119
_refine_ls_hydrogen_treatment mixed
_refine_ls_matrix_type full
_refine_ls_number_parameters 208
_refine_ls_number_reflns 2011
_refine_ls_number_restraints 0
_refine_ls_restrained_S_all 1.119
_refine_ls_R_factor_all 0.0680
_refine_ls_R_factor_gt 0.0496
_refine_ls_shift/su_max 0.002
_refine_ls_shift/su_mean 0.000
_refine_ls_structure_factor_coef Fsqd
_refine_ls_weighting_details 'calc w=1/[\s^2^(Fo^2^)+(0.0555P)^2^+2.3887P] where P=(Fo^2^+2Fc^2^)/3'
_refine_ls_weighting_scheme calc
_refine_ls_wR_factor_gt 0.1225
_refine_ls_wR_factor_ref 0.1335
_reflns_number_gt 1543
_reflns_number_total 2011
_reflns_threshold_expression >2sigma(I)
_cod_data_source_file ol300098p_si_001.cif
_cod_data_source_block 09114m
_cod_depositor_comments
;
The following automatic conversions were performed:

'_symmetry_cell_setting' value 'Monoclinic' changed to 'monoclinic'
according to /home/saulius/struct/CIF-dictionaries/cif_core.dic
dictionary named 'cif_core.dic' version 2.4.1 from 2010-06-29.

Automatic conversion script
Id: cif_fix_values 1715 2011-07-08 13:25:40Z adriana 
;
_cod_original_sg_symbol_H-M C2/c
_cod_database_code 1507151

loop_
_symmetry_equiv_pos_as_xyz
'x, y, z'
'-x, y, -z+1/2'
'x+1/2, y+1/2, z'
'-x+1/2, y+1/2, -z+1/2'
'-x, -y, -z'
'x, -y, z-1/2'
'-x+1/2, -y+1/2, -z'
'x+1/2, -y+1/2, z-1/2'

loop_
_atom_site_label
_atom_site_type_symbol
_atom_site_fract_x
_atom_site_fract_y
_atom_site_fract_z
_atom_site_U_iso_or_equiv
_atom_site_adp_type
_atom_site_occupancy
_atom_site_symmetry_multiplicity
_atom_site_calc_flag
_atom_site_refinement_flags
C19 C 0.0000 0.32663(14) 0.2500 0.0247(6) Uani 1 2 d S
C18 C 0.0000 0.40024(15) 0.2500 0.0261(6) Uani 1 2 d S
C17 C 0.14318(14) 0.33569(11) 0.2006(3) 0.0273(5) Uani 1 1 d .
C16 C 0.07414(14) 0.29469(10) 0.2203(3) 0.0267(5) Uani 1 1 d .
C15 C 0.14218(14) 0.40997(11) 0.2082(3) 0.0271(5) Uani 1 1 d .
C14 C 0.06871(13) 0.44149(10) 0.2314(3) 0.0263(5) Uani 1 1 d .
C13 C 0.28248(15) 0.34280(12) 0.1401(3) 0.0355(6) Uani 1 1 d .
C12 C 0.28134(16) 0.41506(13) 0.1516(3) 0.0385(6) Uani 1 1 d .
C11 C 0.07947(13) 0.21860(10) 0.1972(3) 0.0264(5) Uani 1 1 d .
C10 C 0.21628(14) 0.30490(12) 0.1638(3) 0.0318(5) Uani 1 1 d .
C9 C 0.21448(15) 0.44730(12) 0.1854(3) 0.0345(6) Uani 1 1 d .
C8 C 0.14599(16) 0.17885(12) 0.3303(3) 0.0360(6) Uani 1 1 d .
C7 C 0.02137(15) 0.18660(11) 0.0384(3) 0.0327(5) Uani 1 1 d .
C6 C 0.04179(14) 0.51373(10) 0.2379(3) 0.0276(5) Uani 1 1 d .
C5 C 0.04093(17) 0.63710(11) 0.2389(3) 0.0380(6) Uani 1 1 d .
C4 C 0.02808(16) 0.11658(11) 0.0131(3) 0.0379(6) Uani 1 1 d .
C3 C 0.15276(17) 0.10906(12) 0.3047(3) 0.0413(6) Uani 1 1 d .
C2 C 0.09389(17) 0.07772(12) 0.1457(3) 0.0401(6) Uani 1 1 d .
C1 C 0.08279(17) 0.57597(11) 0.2262(3) 0.0336(5) Uani 1 1 d .
H11 H 0.2182(13) 0.2566(11) 0.158(3) 0.021(5) Uiso 1 1 d .
H10 H 0.1392(15) 0.5781(11) 0.208(3) 0.032(6) Uiso 1 1 d .
H9 H 0.2137(16) 0.4969(14) 0.193(3) 0.047(7) Uiso 1 1 d .
H8 H 0.1998(16) 0.0814(12) 0.401(3) 0.042(6) Uiso 1 1 d .
H7 H 0.0686(14) 0.6804(12) 0.231(3) 0.031(6) Uiso 1 1 d .
H6 H -0.0271(18) 0.2141(13) -0.058(4) 0.052(7) Uiso 1 1 d .
H5 H 0.1903(17) 0.2008(13) 0.445(4) 0.052(7) Uiso 1 1 d .
H4 H 0.3274(17) 0.4419(12) 0.134(3) 0.045(7) Uiso 1 1 d .
H3 H 0.3301(17) 0.3185(12) 0.115(3) 0.043(7) Uiso 1 1 d .
H2 H -0.0158(18) 0.0943(13) -0.098(4) 0.055(8) Uiso 1 1 d .
H1 H 0.0982(15) 0.0276(13) 0.129(3) 0.040(6) Uiso 1 1 d .

loop_
_atom_site_aniso_label
_atom_site_aniso_U_11
_atom_site_aniso_U_22
_atom_site_aniso_U_33
_atom_site_aniso_U_23
_atom_site_aniso_U_13
_atom_site_aniso_U_12
C19 0.0244(15) 0.0253(16) 0.0233(14) 0.000 0.0085(12) 0.000
C18 0.0280(15) 0.0257(16) 0.0230(14) 0.000 0.0085(12) 0.000
C17 0.0256(11) 0.0322(12) 0.0227(11) -0.0028(8) 0.0082(9) -0.0017(9)
C16 0.0285(11) 0.0260(11) 0.0240(10) -0.0004(8) 0.0090(9) 0.0011(8)
C15 0.0261(11) 0.0302(12) 0.0229(10) -0.0029(8) 0.0075(9) -0.0046(9)
C14 0.0308(11) 0.0246(11) 0.0215(10) -0.0011(8) 0.0084(9) -0.0027(9)
C13 0.0275(12) 0.0450(15) 0.0365(13) -0.0080(10) 0.0156(10) -0.0029(10)
C12 0.0316(13) 0.0460(15) 0.0416(14) -0.0034(11) 0.0186(11) -0.0108(11)
C11 0.0253(10) 0.0270(11) 0.0321(11) 0.0015(9) 0.0169(9) 0.0024(9)
C10 0.0287(12) 0.0317(14) 0.0345(12) -0.0063(10) 0.0123(10) -0.0014(9)
C9 0.0354(13) 0.0320(14) 0.0381(13) -0.0047(10) 0.0168(10) -0.0093(10)
C8 0.0351(13) 0.0387(14) 0.0342(13) 0.0012(10) 0.0139(11) 0.0088(10)
C7 0.0311(12) 0.0283(12) 0.0359(13) -0.0003(10) 0.0104(10) 0.0000(10)
C6 0.0333(11) 0.0260(11) 0.0208(10) 0.0002(8) 0.0080(9) -0.0009(9)
C5 0.0522(15) 0.0230(12) 0.0305(12) 0.0012(9) 0.0080(11) -0.0060(10)
C4 0.0372(13) 0.0286(13) 0.0485(15) -0.0055(10) 0.0177(12) -0.0036(10)
C3 0.0481(15) 0.0329(14) 0.0463(15) 0.0091(11) 0.0225(12) 0.0165(11)
C2 0.0506(15) 0.0230(13) 0.0577(16) 0.0018(11) 0.0331(13) 0.0048(11)
C1 0.0419(14) 0.0283(13) 0.0274(11) 0.0008(9) 0.0106(10) -0.0063(10)

loop_
_atom_type_symbol
_atom_type_description
_atom_type_scat_dispersion_real
_atom_type_scat_dispersion_imag
_atom_type_scat_source
C C 0.0033 0.0016 'International Tables Vol C Tables 4.2.6.8 and 6.1.1.4'
H H 0.0000 0.0000 'International Tables Vol C Tables 4.2.6.8 and 6.1.1.4'

loop_
_geom_angle_atom_site_label_1
_geom_angle_atom_site_label_2
_geom_angle_atom_site_label_3
_geom_angle
_geom_angle_site_symmetry_1
_geom_angle_site_symmetry_3
C18 C19 C16 115.71(13) . 2
C18 C19 C16 115.70(13) . .
C16 C19 C16 128.6(3) 2 .
C14 C18 C14 110.6(3) . 2
C14 C18 C19 124.71(13) . .
C14 C18 C19 124.71(13) 2 .
C16 C17 C10 120.9(2) . .
C16 C17 C15 122.43(18) . .
C10 C17 C15 116.63(18) . .
C17 C16 C19 119.9(2) . .
C17 C16 C11 117.29(18) . .
C19 C16 C11 122.67(19) . .
C14 C15 C9 123.4(2) . .
C14 C15 C17 117.95(18) . .
C9 C15 C17 118.60(19) . .
C15 C14 C18 119.20(19) . .
C15 C14 C6 133.86(19) . .
C18 C14 C6 106.92(18) . .
C10 C13 C12 120.1(2) . .
C10 C13 H3 118.1(14) . .
C12 C13 H3 121.8(14) . .
C9 C12 C13 120.5(2) . .
C9 C12 H4 119.1(15) . .
C13 C12 H4 120.4(15) . .
C7 C11 C8 118.3(2) . .
C7 C11 C16 120.53(18) . .
C8 C11 C16 121.08(19) . .
C13 C10 C17 122.4(2) . .
C13 C10 H11 119.4(12) . .
C17 C10 H11 118.2(12) . .
C12 C9 C15 121.7(2) . .
C12 C9 H9 120.5(15) . .
C15 C9 H9 117.8(15) . .
C3 C8 C11 120.7(2) . .
C3 C8 H5 119.2(15) . .
C11 C8 H5 120.1(15) . .
C11 C7 C4 120.9(2) . .
C11 C7 H6 119.5(15) . .
C4 C7 H6 119.5(15) . .
C1 C6 C6 119.82(13) . 2
C1 C6 C14 132.4(2) . .
C6 C6 C14 107.78(11) 2 .
C5 C5 C1 120.88(14) 2 .
C5 C5 H7 119.1(12) 2 .
C1 C5 H7 120.0(13) . .
C2 C4 C7 120.3(2) . .
C2 C4 H2 119.9(15) . .
C7 C4 H2 119.8(15) . .
C2 C3 C8 120.3(2) . .
C2 C3 H8 120.0(14) . .
C8 C3 H8 119.7(14) . .
C4 C2 C3 119.4(2) . .
C4 C2 H1 120.6(13) . .
C3 C2 H1 119.9(13) . .
C5 C1 C6 119.3(2) . .
C5 C1 H10 118.4(13) . .
C6 C1 H10 122.3(13) . .

loop_
_geom_bond_atom_site_label_1
_geom_bond_atom_site_label_2
_geom_bond_distance
_geom_bond_site_symmetry_2
C19 C18 1.431(4) .
C19 C16 1.432(2) 2
C19 C16 1.432(2) .
C18 C14 1.409(3) .
C18 C14 1.409(3) 2
C17 C16 1.414(3) .
C17 C10 1.437(3) .
C17 C15 1.446(3) .
C16 C11 1.498(3) .
C15 C14 1.394(3) .
C15 C9 1.430(3) .
C14 C6 1.475(3) .
C13 C10 1.357(3) .
C13 C12 1.409(3) .
C13 H3 0.98(2) .
C12 C9 1.350(3) .
C12 H4 0.95(2) .
C11 C7 1.383(3) .
C11 C8 1.394(3) .
C10 H11 0.94(2) .
C9 H9 0.97(3) .
C8 C3 1.383(3) .
C8 H5 1.00(3) .
C7 C4 1.387(3) .
C7 H6 1.00(3) .
C6 C1 1.395(3) .
C6 C6 1.415(4) 2
C5 C5 1.380(5) 2
C5 C1 1.385(3) .
C5 H7 0.96(2) .
C4 C2 1.378(3) .
C4 H2 0.99(3) .
C3 C2 1.382(3) .
C3 H8 0.99(2) .
C2 H1 0.99(2) .
C1 H10 0.97(2) .

loop_
_geom_torsion_atom_site_label_1
_geom_torsion_atom_site_label_2
_geom_torsion_atom_site_label_3
_geom_torsion_atom_site_label_4
_geom_torsion
_geom_torsion_site_symmetry_1
_geom_torsion_site_symmetry_4
C16 C19 C18 C14 177.03(13) 2 .
C16 C19 C18 C14 -2.97(13) . .
C16 C19 C18 C14 -2.97(13) 2 2
C16 C19 C18 C14 177.03(13) . 2
C10 C17 C16 C19 -177.62(16) . .
C15 C17 C16 C19 -0.3(3) . .
C10 C17 C16 C11 -1.3(3) . .
C15 C17 C16 C11 175.97(18) . .
C18 C19 C16 C17 2.48(19) . .
C16 C19 C16 C17 -177.52(19) 2 .
C18 C19 C16 C11 -173.63(14) . .
C16 C19 C16 C11 6.37(14) 2 .
C16 C17 C15 C14 -1.6(3) . .
C10 C17 C15 C14 175.79(18) . .
C16 C17 C15 C9 -179.51(19) . .
C10 C17 C15 C9 -2.1(3) . .
C9 C15 C14 C18 179.01(17) . .
C17 C15 C14 C18 1.2(3) . .
C9 C15 C14 C6 0.8(3) . .
C17 C15 C14 C6 -177.0(2) . .
C14 C18 C14 C15 -178.9(2) 2 .
C19 C18 C14 C15 1.1(2) . .
C14 C18 C14 C6 -0.21(9) 2 .
C19 C18 C14 C6 179.79(9) . .
C10 C13 C12 C9 -0.3(4) . .
C17 C16 C11 C7 -103.4(2) . .
C19 C16 C11 C7 72.8(2) . .
C17 C16 C11 C8 73.1(3) . .
C19 C16 C11 C8 -110.7(2) . .
C12 C13 C10 C17 0.1(3) . .
C16 C17 C10 C13 178.5(2) . .
C15 C17 C10 C13 1.1(3) . .
C13 C12 C9 C15 -0.8(3) . .
C14 C15 C9 C12 -175.7(2) . .
C17 C15 C9 C12 2.1(3) . .
C7 C11 C8 C3 -0.8(3) . .
C16 C11 C8 C3 -177.4(2) . .
C8 C11 C7 C4 1.0(3) . .
C16 C11 C7 C4 177.6(2) . .
C15 C14 C6 C1 -1.5(4) . .
C18 C14 C6 C1 -179.9(2) . .
C15 C14 C6 C6 179.0(2) . 2
C18 C14 C6 C6 0.6(2) . 2
C11 C7 C4 C2 -0.8(3) . .
C11 C8 C3 C2 0.5(4) . .
C7 C4 C2 C3 0.4(3) . .
C8 C3 C2 C4 -0.3(4) . .
C5 C5 C1 C6 -0.6(4) 2 .
C6 C6 C1 C5 0.2(3) 2 .
C14 C6 C1 C5 -179.3(2) . .
